data_2224711
loop_
_publ_author_name
'Chen, Hui-Guo'
'Li, Xiao-Feng'
'An, Yan'
'Yao, Li-Hui'
'Liu, Wei-Sheng'

_publ_section_title
;
 Bis[2-(1,3-benzothiazol-2-ylsulfanyl)ethyl] ether
;
_journal_coeditor_code NG2684
_journal_issue 1
_journal_name_full 'Acta Crystallographica Section E'
_journal_page_first o125
_journal_paper_doi 10.1107/S1600536809052301
_journal_volume 66
_journal_year 2010
_chemical_formula_iupac 'C18 H16 N2 O S4'
_chemical_formula_moiety 'C18 H16 N2 O S4'
_chemical_formula_sum 'C18 H16 N2 O S4'
_chemical_formula_weight 404.57
_chemical_name_systematic
;
Bis[2-(1,3-benzothiazol-2-ylsulfanyl)ethyl] ether
;
_space_group_IT_number 15
_symmetry_cell_setting monoclinic
_symmetry_space_group_name_Hall '-C 2yc'
_symmetry_space_group_name_H-M 'C 1 2/c 1'
_atom_sites_solution_hydrogens geom
_atom_sites_solution_primary direct
_atom_sites_solution_secondary difmap
_audit_creation_method SHELXL-97
_cell_angle_alpha 90.00
_cell_angle_beta 116.571(13)
_cell_angle_gamma 90.00
_cell_formula_units_Z 4
_cell_length_a 24.617(3)
_cell_length_b 4.7085(3)
_cell_length_c 17.7866(15)
_cell_measurement_reflns_used 1595
_cell_measurement_temperature 293(2)
_cell_measurement_theta_max 68.0970
_cell_measurement_theta_min 2.7750
_cell_volume 1843.9(4)
_computing_cell_refinement 'CrysAlis CCD (Oxford Diffraction, 2005)'
_computing_data_collection 'CrysAlis CCD (Oxford Diffraction, 2005)'
_computing_data_reduction 'CrysAlis RED (Oxford Diffraction, 2005)'
_computing_molecular_graphics 'SHELXTL (Sheldrick, 2008)'
_computing_publication_material 'OLEX2 (Dolomanov <i>et al.</i>, 2009)'
_computing_structure_refinement 'SHELXL97 (Sheldrick, 2008)'
_computing_structure_solution 'SHELXS97 (Sheldrick, 2008)'
_diffrn_ambient_temperature 293(2)
_diffrn_detector_area_resol_mean 16.0855
_diffrn_measured_fraction_theta_full 0.995
_diffrn_measured_fraction_theta_max 0.995
_diffrn_measurement_device_type 'Oxford Diffraction Xcalibur Sapphire3'
_diffrn_measurement_method '\w scans'
_diffrn_radiation_monochromator graphite
_diffrn_radiation_source 'Enhance (Cu) X-ray Source'
_diffrn_radiation_type CuK\a
_diffrn_radiation_wavelength 1.54178
_diffrn_reflns_av_R_equivalents 0.0203
_diffrn_reflns_av_sigmaI/netI 0.0271
_diffrn_reflns_limit_h_max 25
_diffrn_reflns_limit_h_min -29
_diffrn_reflns_limit_k_max 3
_diffrn_reflns_limit_k_min -5
_diffrn_reflns_limit_l_max 19
_diffrn_reflns_limit_l_min -21
_diffrn_reflns_number 2930
_diffrn_reflns_theta_full 68.27
_diffrn_reflns_theta_max 68.0970
_diffrn_reflns_theta_min 2.7750
_exptl_absorpt_coefficient_mu 4.807
_exptl_absorpt_correction_T_max 1.00000
_exptl_absorpt_correction_T_min 0.76515
_exptl_absorpt_correction_type multi-scan
_exptl_absorpt_process_details '(CrysAlis RED; Oxford Diffraction, 2005)'
_exptl_crystal_colour colourless
_exptl_crystal_density_diffrn 1.457
_exptl_crystal_density_method 'not measured'
_exptl_crystal_description block
_exptl_crystal_F_000 840
_exptl_crystal_size_max 0.18
_exptl_crystal_size_mid 0.15
_exptl_crystal_size_min 0.07
_refine_diff_density_max 0.266
_refine_diff_density_min -0.252
_refine_ls_extinction_method none
_refine_ls_goodness_of_fit_ref 1.052
_refine_ls_hydrogen_treatment constr
_refine_ls_matrix_type full
_refine_ls_number_parameters 114
_refine_ls_number_reflns 1682
_refine_ls_number_restraints 0
_refine_ls_restrained_S_all 1.052
_refine_ls_R_factor_all 0.0511
_refine_ls_R_factor_gt 0.0431
_refine_ls_shift/su_max 0.001
_refine_ls_shift/su_mean 0.000
_refine_ls_structure_factor_coef Fsqd
_refine_ls_weighting_details 'calc w=1/[\s^2^(Fo^2^)+(0.0876P)^2^+0.0000P] where P=(Fo^2^+2Fc^2^)/3'
_refine_ls_weighting_scheme calc
_refine_ls_wR_factor_gt 0.1248
_refine_ls_wR_factor_ref 0.1292
_reflns_number_gt 1353
_reflns_number_total 1682
_reflns_threshold_expression I>2sigma(I)
_cod_data_source_file ng2684.cif
_cod_data_source_block I
_cod_original_cell_volume 1843.9(3)
_cod_original_sg_symbol_H-M 'C 2/c'
_cod_database_code 2224711
_cod_database_fobs_code 2224711

loop_
_symmetry_equiv_pos_as_xyz
'x, y, z'
'-x, y, -z+1/2'
'x+1/2, y+1/2, z'
'-x+1/2, y+1/2, -z+1/2'
'-x, -y, -z'
'x, -y, z-1/2'
'-x+1/2, -y+1/2, -z'
'x+1/2, -y+1/2, z-1/2'

loop_
_atom_site_type_symbol
_atom_site_label
_atom_site_fract_x
_atom_site_fract_y
_atom_site_fract_z
_atom_site_U_iso_or_equiv
_atom_site_adp_type
_atom_site_calc_flag
_atom_site_refinement_flags
_atom_site_occupancy
_atom_site_disorder_assembly
_atom_site_disorder_group
C C1 0.17154(13) 0.1689(5) 1.11310(16) 0.0505(6) Uani d . 1 . .
C C2 0.18584(15) -0.0249(6) 1.17798(17) 0.0608(7) Uani d . 1 . .
H H2 0.2256 -0.0860 1.2098 0.073 Uiso calc R 1 . .
C C3 0.13924(18) -0.1235(7) 1.1936(2) 0.0701(8) Uani d . 1 . .
H H3 0.1474 -0.2568 1.2359 0.084 Uiso calc R 1 . .
C C4 0.08011(16) -0.0269(8) 1.1470(2) 0.0702(8) Uani d . 1 . .
H H4 0.0494 -0.0954 1.1591 0.084 Uiso calc R 1 . .
C C5 0.06625(15) 0.1676(6) 1.0837(2) 0.0614(7) Uani d . 1 . .
H H5 0.0266 0.2328 1.0534 0.074 Uiso calc R 1 . .
C C6 0.11236(12) 0.2665(6) 1.06519(15) 0.0489(6) Uani d . 1 . .
C C7 0.15597(12) 0.4948(6) 0.99910(14) 0.0483(6) Uani d . 1 . .
C C8 0.09486(13) 0.8627(6) 0.86818(16) 0.0532(6) Uani d . 1 . .
H H8C 0.0791 0.9199 0.9070 0.064 Uiso calc R 1 . .
H H8B 0.0995 1.0323 0.8406 0.064 Uiso calc R 1 . .
C C9 0.05001(13) 0.6678(5) 0.80325(17) 0.0552(6) Uani d . 1 . .
H H9A 0.0683 0.5769 0.7712 0.066 Uiso calc R 1 . .
H H9B 0.0370 0.5215 0.8300 0.066 Uiso calc R 1 . .
N N1 0.10483(10) 0.4522(5) 1.00023(13) 0.0507(5) Uani d . 1 . .
S S1 0.21965(3) 0.32443(16) 1.07717(4) 0.0560(2) Uani d . 1 . .
S S2 0.16852(3) 0.69930(17) 0.92661(4) 0.0592(3) Uani d . 1 . .
O O1 0.0000 0.8363(5) 0.7500 0.0501(6) Uani d S 1 . .

loop_
_atom_site_aniso_label
_atom_site_aniso_U_11
_atom_site_aniso_U_22
_atom_site_aniso_U_33
_atom_site_aniso_U_12
_atom_site_aniso_U_13
_atom_site_aniso_U_23
C1 0.0535(14) 0.0516(13) 0.0422(12) -0.0026(11) 0.0176(11) -0.0037(10)
C2 0.0671(18) 0.0625(16) 0.0465(14) 0.0052(13) 0.0197(13) 0.0058(12)
C3 0.094(2) 0.0659(17) 0.0546(16) -0.0017(16) 0.0364(17) 0.0077(13)
C4 0.081(2) 0.076(2) 0.0661(18) -0.0114(16) 0.0442(17) -0.0024(15)
C5 0.0579(16) 0.0686(18) 0.0606(17) -0.0045(13) 0.0290(14) -0.0061(13)
C6 0.0530(15) 0.0504(13) 0.0395(12) -0.0021(11) 0.0171(11) -0.0063(10)
C7 0.0454(13) 0.0524(13) 0.0387(11) -0.0023(10) 0.0112(10) -0.0007(10)
C8 0.0561(15) 0.0484(13) 0.0442(13) 0.0012(11) 0.0127(11) 0.0024(10)
C9 0.0528(15) 0.0482(13) 0.0482(13) 0.0051(11) 0.0078(12) -0.0003(11)
N1 0.0460(11) 0.0559(12) 0.0427(10) -0.0030(9) 0.0132(9) -0.0023(9)
S1 0.0438(4) 0.0679(5) 0.0484(4) 0.0033(3) 0.0136(3) 0.0090(3)
S2 0.0450(4) 0.0713(5) 0.0519(4) -0.0050(3) 0.0132(3) 0.0131(3)
O1 0.0485(14) 0.0462(13) 0.0436(12) 0.000 0.0099(11) 0.000

loop_
_atom_type_symbol
_atom_type_description
_atom_type_scat_dispersion_real
_atom_type_scat_dispersion_imag
_atom_type_scat_source
C C 0.0181 0.0091 'International Tables Vol C Tables 4.2.6.8 and 6.1.1.4'
H H 0.0000 0.0000 'International Tables Vol C Tables 4.2.6.8 and 6.1.1.4'
N N 0.0311 0.0180 'International Tables Vol C Tables 4.2.6.8 and 6.1.1.4'
S S 0.3331 0.5567 'International Tables Vol C Tables 4.2.6.8 and 6.1.1.4'
O O 0.0492 0.0322 'International Tables Vol C Tables 4.2.6.8 and 6.1.1.4'

loop_
_geom_angle_atom_site_label_1
_geom_angle_atom_site_label_2
_geom_angle_atom_site_label_3
_geom_angle_site_symmetry_1
_geom_angle_site_symmetry_3
_geom_angle
_geom_angle_publ_flag
C2 C1 C6 . . 122.1(3) ?
C2 C1 S1 . . 128.4(2) ?
C6 C1 S1 . . 109.5(2) ?
C3 C2 C1 . . 117.7(3) ?
C3 C2 H2 . . 121.1 ?
C1 C2 H2 . . 121.1 ?
C2 C3 C4 . . 121.0(3) ?
C2 C3 H3 . . 119.5 ?
C4 C3 H3 . . 119.5 ?
C5 C4 C3 . . 121.1(3) ?
C5 C4 H4 . . 119.4 ?
C3 C4 H4 . . 119.4 ?
C4 C5 C6 . . 119.1(3) ?
C4 C5 H5 . . 120.4 ?
C6 C5 H5 . . 120.4 ?
N1 C6 C5 . . 125.7(2) ?
N1 C6 C1 . . 115.3(2) ?
C5 C6 C1 . . 118.9(3) ?
N1 C7 S2 . . 126.7(2) ?
N1 C7 S1 . . 116.8(2) ?
S2 C7 S1 . . 116.50(15) ?
C9 C8 S2 . . 112.65(19) ?
C9 C8 H8C . . 109.1 ?
S2 C8 H8C . . 109.1 ?
C9 C8 H8B . . 109.1 ?
S2 C8 H8B . . 109.1 ?
H8C C8 H8B . . 107.8 ?
O1 C9 C8 . . 107.0(2) ?
O1 C9 H9A . . 110.3 ?
C8 C9 H9A . . 110.3 ?
O1 C9 H9B . . 110.3 ?
C8 C9 H9B . . 110.3 ?
H9A C9 H9B . . 108.6 ?
C7 N1 C6 . . 110.1(2) ?
C1 S1 C7 . . 88.23(13) ?
C7 S2 C8 . . 101.30(13) ?
C9 O1 C9 . 2_556 111.7(3) ?

loop_
_geom_bond_atom_site_label_1
_geom_bond_atom_site_label_2
_geom_bond_site_symmetry_2
_geom_bond_distance
_geom_bond_publ_flag
C1 C2 . 1.387(4) ?
C1 C6 . 1.396(4) ?
C1 S1 . 1.739(3) ?
C2 C3 . 1.376(5) ?
C2 H2 . 0.9300 ?
C3 C4 . 1.390(5) ?
C3 H3 . 0.9300 ?
C4 C5 . 1.372(5) ?
C4 H4 . 0.9300 ?
C5 C6 . 1.395(4) ?
C5 H5 . 0.9300 ?
C6 N1 . 1.394(4) ?
C7 N1 . 1.284(4) ?
C7 S2 . 1.744(3) ?
C7 S1 . 1.755(3) ?
C8 C9 . 1.501(4) ?
C8 S2 . 1.810(3) ?
C8 H8C . 0.9700 ?
C8 H8B . 0.9700 ?
C9 O1 . 1.414(3) ?
C9 H9A . 0.9700 ?
C9 H9B . 0.9700 ?
O1 C9 2_556 1.414(3) ?

loop_
_geom_hbond_atom_site_label_D
_geom_hbond_atom_site_label_H
_geom_hbond_atom_site_label_A
_geom_hbond_site_symmetry_A
_geom_hbond_distance_DH
_geom_hbond_distance_HA
_geom_hbond_distance_DA
_geom_hbond_angle_DHA
_geom_hbond_publ_flag
C4 H4 O1 6_566 0.93 2.71 3.358(3) 127.5 no
